data_4037976
loop_
_publ_author_name
'Tendyck, Jonas C.'
'Kl\"ocker, Hans'
'Sch\"urmann, Lina'
'W\"urthwein, Ernst-Ulrich'
'Hepp, Alexander'
'Layh, Marcus'
'Uhl, Werner'

_publ_section_title
;
 Aspects of phosphaallene chemistry - heat induced formation of
 1,2-dihydrophosphetes by intramolecular nucleophilic aromatic
 substitution and photochemical generation of tricyclic phosphiranes.
;
_journal_name_full 'The Journal of organic chemistry'
_journal_paper_doi 10.1021/acs.joc.9b03056
_journal_year 2020
_chemical_formula_sum 'C28 H37.67 Cr O5 P'
_chemical_formula_weight 537.22
_space_group_crystal_system triclinic
_space_group_IT_number 2
_space_group_name_Hall '-P 1'
_space_group_name_H-M_alt 'P -1'
_atom_sites_solution_hydrogens geom
_audit_creation_method SHELXL-2014/7
_cell_angle_alpha 88.021(2)
_cell_angle_beta 86.219(2)
_cell_angle_gamma 76.184(2)
_cell_formula_units_Z 6
_cell_length_a 10.0210(5)
_cell_length_b 18.3007(8)
_cell_length_c 24.1448(11)
_cell_measurement_reflns_used 9527
_cell_measurement_temperature 100(2)
_cell_measurement_theta_max 27.862
_cell_measurement_theta_min 2.244
_cell_volume 4289.7(3)
_computing_cell_refinement 'Bruker SAINT+'
_computing_data_collection 'Bruker SMART'
_computing_data_reduction 'Bruker SHELXTL'
_computing_molecular_graphics 'Bruker SHELXTL'
_computing_publication_material 'Bruker SHELXTL'
_computing_structure_refinement 'SHELXL-2014/7 (Sheldrick, 2014)'
_computing_structure_solution 'SHELXS-2014 (Sheldrick, 2014)'
_diffrn_ambient_temperature 100(2)
_diffrn_measured_fraction_theta_full 0.971
_diffrn_measured_fraction_theta_max 0.968
_diffrn_measurement_device_type 'CCD area detector'
_diffrn_measurement_method 'omega scans'
_diffrn_radiation_type MoK\a
_diffrn_radiation_wavelength 0.71073
_diffrn_reflns_av_R_equivalents 0.0442
_diffrn_reflns_av_unetI/netI 0.0664
_diffrn_reflns_Laue_measured_fraction_full 0.971
_diffrn_reflns_Laue_measured_fraction_max 0.968
_diffrn_reflns_limit_h_max 11
_diffrn_reflns_limit_h_min -13
_diffrn_reflns_limit_k_max 24
_diffrn_reflns_limit_k_min -23
_diffrn_reflns_limit_l_max 31
_diffrn_reflns_limit_l_min -31
_diffrn_reflns_number 45812
_diffrn_reflns_point_group_measured_fraction_full 0.971
_diffrn_reflns_point_group_measured_fraction_max 0.968
_diffrn_reflns_theta_full 25.242
_diffrn_reflns_theta_max 27.918
_diffrn_reflns_theta_min 2.024
_diffrn_source microsource
_exptl_absorpt_coefficient_mu 0.489
_exptl_absorpt_correction_T_max 0.7456
_exptl_absorpt_correction_T_min 0.5650
_exptl_absorpt_correction_type empirical
_exptl_absorpt_process_details SADABS
_exptl_crystal_colour yellow
_exptl_crystal_density_diffrn 1.248
_exptl_crystal_description stick
_exptl_crystal_F_000 1708
_exptl_crystal_size_max 0.660
_exptl_crystal_size_mid 0.090
_exptl_crystal_size_min 0.040
_refine_diff_density_max 0.780
_refine_diff_density_min -0.821
_refine_diff_density_rms 0.081
_refine_ls_extinction_method none
_refine_ls_goodness_of_fit_ref 1.116
_refine_ls_hydrogen_treatment constr
_refine_ls_matrix_type full
_refine_ls_number_parameters 1032
_refine_ls_number_reflns 19889
_refine_ls_number_restraints 219
_refine_ls_restrained_S_all 1.112
_refine_ls_R_factor_all 0.0858
_refine_ls_R_factor_gt 0.0551
_refine_ls_shift/su_max 0.001
_refine_ls_shift/su_mean 0.000
_refine_ls_structure_factor_coef Fsqd
_refine_ls_weighting_details 'w=1/[\s^2^(Fo^2^)+(0.0667P)^2^+2.5388P] where P=(Fo^2^+2Fc^2^)/3'
_refine_ls_weighting_scheme calc
_refine_ls_wR_factor_gt 0.1429
_refine_ls_wR_factor_ref 0.1572
_reflns_Friedel_coverage 0.000
_reflns_number_gt 14088
_reflns_number_total 19889
_reflns_threshold_expression 'I > 2\s(I)'
_cod_data_source_file jo9b03056_si_001.cif
_cod_data_source_block sad_a_compound_11a
_cod_database_code 4037976
_shelx_shelxl_version_number 2014/7
_shelx_space_group_comment
;
The symmetry employed for this shelxl refinement is uniquely defined
by the following loop, which should always be used as a source of
symmetry information in preference to the above space-group names.
They are only intended as comments.
;
_shelx_estimated_absorpt_t_min 0.738
_shelx_estimated_absorpt_t_max 0.981

loop_
_space_group_symop_operation_xyz
'x, y, z'
'-x, -y, -z'

loop_
_atom_site_label
_atom_site_type_symbol
_atom_site_fract_x
_atom_site_fract_y
_atom_site_fract_z
_atom_site_U_iso_or_equiv
_atom_site_adp_type
_atom_site_occupancy
_atom_site_site_symmetry_order
_atom_site_calc_flag
_atom_site_refinement_flags_posn
_atom_site_refinement_flags_adp
_atom_site_refinement_flags_occupancy
_atom_site_disorder_assembly
_atom_site_disorder_group
P1 P 0.27509(7) 0.61034(3) 0.87241(3) 0.01995(14) Uani 1 1 d . . . . .
Cr1 Cr 0.20594(4) 0.49926(2) 0.90729(2) 0.02108(10) Uani 1 1 d . . . . .
C101 C 0.2202(3) 0.53434(15) 0.97951(12) 0.0301(6) Uani 1 1 d . . . . .
O101 O 0.2296(3) 0.55533(12) 1.02260(9) 0.0448(6) Uani 1 1 d . . . . .
C102 C 0.0145(3) 0.54381(15) 0.91079(12) 0.0311(6) Uani 1 1 d . . . . .
O102 O -0.1019(2) 0.56723(12) 0.91241(11) 0.0470(6) Uani 1 1 d . . . . .
C103 C 0.1775(3) 0.46252(14) 0.83780(11) 0.0244(6) Uani 1 1 d . . . . .
O103 O 0.1507(2) 0.43745(11) 0.79843(8) 0.0339(5) Uani 1 1 d . . . . .
C104 C 0.3959(3) 0.45008(15) 0.90428(11) 0.0265(6) Uani 1 1 d . . . . .
O104 O 0.5088(2) 0.41779(12) 0.90519(9) 0.0364(5) Uani 1 1 d . . . . .
C105 C 0.1722(3) 0.41026(16) 0.93764(12) 0.0312(6) Uani 1 1 d . . . . .
O105 O 0.1551(3) 0.35379(12) 0.95448(10) 0.0485(6) Uani 1 1 d . . . . .
C11 C 0.2039(3) 0.71364(14) 0.87920(10) 0.0222(5) Uani 1 1 d . . . . .
H11 H 0.2371 0.7424 0.8474 0.027 Uiso 1 1 calc R U . . .
C111 C 0.0601(3) 0.75334(14) 0.90147(11) 0.0241(6) Uani 1 1 d . . . . .
C112 C 0.0600(3) 0.83649(15) 0.90707(13) 0.0359(7) Uani 1 1 d . . . . .
H11A H 0.0890 0.8564 0.8712 0.043 Uiso 1 1 calc R U . . .
H11B H 0.1240 0.8413 0.9349 0.043 Uiso 1 1 calc R U . . .
H11C H -0.0329 0.8649 0.9186 0.043 Uiso 1 1 calc R U . . .
C113 C 0.0175(3) 0.72308(15) 0.95809(11) 0.0283(6) Uani 1 1 d . . . . .
H11D H -0.0787 0.7477 0.9682 0.034 Uiso 1 1 calc R U . . .
H11E H 0.0765 0.7335 0.9861 0.034 Uiso 1 1 calc R U . . .
H11F H 0.0274 0.6686 0.9562 0.034 Uiso 1 1 calc R U . . .
C114 C -0.0422(3) 0.74640(17) 0.85932(13) 0.0348(7) Uani 1 1 d . . . . .
H11G H -0.0146 0.7659 0.8231 0.042 Uiso 1 1 calc R U . . .
H11H H -0.1342 0.7755 0.8715 0.042 Uiso 1 1 calc R U . . .
H11I H -0.0438 0.6934 0.8561 0.042 Uiso 1 1 calc R U . . .
C12 C 0.3184(3) 0.67963(14) 0.91681(10) 0.0220(5) Uani 1 1 d . . . . .
H12 H 0.2909 0.6763 0.9572 0.026 Uiso 1 1 calc R U . . .
C13 C 0.4641(3) 0.68956(15) 0.90262(11) 0.0249(6) Uani 1 1 d . . . . .
C131 C 0.4662(3) 0.77301(16) 0.90606(12) 0.0304(6) Uani 1 1 d . . . . .
H13A H 0.4101 0.8021 0.8774 0.037 Uiso 1 1 calc R U . . .
H13B H 0.5611 0.7783 0.9002 0.037 Uiso 1 1 calc R U . . .
H13C H 0.4286 0.7918 0.9428 0.037 Uiso 1 1 calc R U . . .
C132 C 0.5615(3) 0.64284(18) 0.94387(12) 0.0331(7) Uani 1 1 d . . . . .
H13D H 0.5307 0.6597 0.9817 0.040 Uiso 1 1 calc R U . . .
H13E H 0.6550 0.6494 0.9353 0.040 Uiso 1 1 calc R U . . .
H13F H 0.5613 0.5896 0.9411 0.040 Uiso 1 1 calc R U . . .
C14 C 0.4192(3) 0.61730(14) 0.82301(10) 0.0213(5) Uani 1 1 d . . . . .
C15 C 0.5029(3) 0.66010(14) 0.84423(11) 0.0236(5) Uani 1 1 d . . . . .
C16 C 0.6148(3) 0.67355(15) 0.81126(12) 0.0274(6) Uani 1 1 d . . . . .
H16 H 0.6724 0.7018 0.8256 0.033 Uiso 1 1 calc R U . . .
C17 C 0.6429(3) 0.64605(15) 0.75759(11) 0.0280(6) Uani 1 1 d . . . . .
C171 C 0.7635(3) 0.66029(16) 0.72057(13) 0.0337(7) Uani 1 1 d . . . . .
H171 H 0.7570 0.6399 0.6832 0.040 Uiso 1 1 calc R U . . .
C172 C 0.7586(4) 0.74321(19) 0.71268(17) 0.0557(11) Uani 1 1 d . . . . .
H17A H 0.6712 0.7689 0.6973 0.067 Uiso 1 1 calc R U . . .
H17B H 0.8352 0.7496 0.6871 0.067 Uiso 1 1 calc R U . . .
H17C H 0.7663 0.7648 0.7486 0.067 Uiso 1 1 calc R U . . .
C173 C 0.9005(3) 0.61742(18) 0.74272(13) 0.0363(7) Uani 1 1 d . . . . .
H17D H 0.9080 0.6342 0.7803 0.044 Uiso 1 1 calc R U . . .
H17E H 0.9766 0.6273 0.7183 0.044 Uiso 1 1 calc R U . . .
H17F H 0.9046 0.5633 0.7438 0.044 Uiso 1 1 calc R U . . .
C18 C 0.5580(3) 0.60479(15) 0.73750(11) 0.0271(6) Uani 1 1 d . . . . .
H18 H 0.5767 0.5861 0.7009 0.033 Uiso 1 1 calc R U . . .
C19 C 0.4455(3) 0.58979(14) 0.76934(10) 0.0232(5) Uani 1 1 d . . . . .
C191 C 0.3555(3) 0.54507(14) 0.74437(10) 0.0237(6) Uani 1 1 d . . . . .
H191 H 0.2757 0.5452 0.7715 0.028 Uiso 1 1 calc R U . . .
C192 C 0.4328(3) 0.46313(16) 0.73601(13) 0.0334(7) Uani 1 1 d . . . . .
H19A H 0.5109 0.4610 0.7089 0.040 Uiso 1 1 calc R U . . .
H19B H 0.3705 0.4349 0.7223 0.040 Uiso 1 1 calc R U . . .
H19C H 0.4666 0.4410 0.7715 0.040 Uiso 1 1 calc R U . . .
C193 C 0.2979(3) 0.58109(19) 0.69054(12) 0.0381(7) Uani 1 1 d . . . . .
H19D H 0.2522 0.6341 0.6967 0.046 Uiso 1 1 calc R U . . .
H19E H 0.2312 0.5546 0.6783 0.046 Uiso 1 1 calc R U . . .
H19F H 0.3731 0.5778 0.6620 0.046 Uiso 1 1 calc R U . . .
P2 P 0.12509(7) 0.67218(4) 0.43889(3) 0.02066(14) Uani 1 1 d . . . . .
Cr2 Cr 0.29736(5) 0.64918(3) 0.50572(2) 0.02654(11) Uani 1 1 d . . . . .
C201 C 0.4285(3) 0.61601(16) 0.44547(11) 0.0289(6) Uani 1 1 d . . . . .
O201 O 0.5099(2) 0.59401(13) 0.41088(8) 0.0393(5) Uani 1 1 d . . . . .
C202 C 0.2673(3) 0.55086(18) 0.51356(11) 0.0317(7) Uani 1 1 d . . . . .
O202 O 0.2460(2) 0.49208(13) 0.51783(9) 0.0441(6) Uani 1 1 d . . . . .
C203 C 0.1759(3) 0.67870(19) 0.56883(12) 0.0354(7) Uani 1 1 d . . . . .
O203 O 0.1072(2) 0.69661(15) 0.60823(9) 0.0512(7) Uani 1 1 d . . . . .
C204 C 0.3139(3) 0.75034(19) 0.49991(11) 0.0327(7) Uani 1 1 d . . . . .
O204 O 0.3221(3) 0.81195(13) 0.49943(9) 0.0452(6) Uani 1 1 d . . . . .
C205 C 0.4450(3) 0.6245(2) 0.55124(12) 0.0388(8) Uani 1 1 d . . . . .
O205 O 0.5384(2) 0.60949(17) 0.57817(9) 0.0565(7) Uani 1 1 d . . . . .
C21 C -0.0646(3) 0.70708(14) 0.43557(10) 0.0209(5) Uani 1 1 d . . . . .
H21 H -0.0888 0.7292 0.3980 0.025 Uiso 1 1 calc R U . . .
C211 C -0.1684(3) 0.74660(15) 0.48067(11) 0.0257(6) Uani 1 1 d . . . . .
C212 C -0.3107(3) 0.76225(19) 0.45669(13) 0.0388(7) Uani 1 1 d . . . . .
H21A H -0.3123 0.7956 0.4240 0.047 Uiso 1 1 calc R U . . .
H21B H -0.3810 0.7865 0.4848 0.047 Uiso 1 1 calc R U . . .
H21C H -0.3297 0.7147 0.4460 0.047 Uiso 1 1 calc R U . . .
C213 C -0.1727(3) 0.69876(19) 0.53368(12) 0.0382(7) Uani 1 1 d . . . . .
H21D H -0.2069 0.6546 0.5258 0.046 Uiso 1 1 calc R U . . .
H21E H -0.2340 0.7287 0.5622 0.046 Uiso 1 1 calc R U . . .
H21F H -0.0798 0.6824 0.5471 0.046 Uiso 1 1 calc R U . . .
C214 C -0.1331(4) 0.82091(17) 0.49349(14) 0.0428(8) Uani 1 1 d . . . . .
H21G H -0.0432 0.8105 0.5097 0.051 Uiso 1 1 calc R U . . .
H21H H -0.2036 0.8491 0.5199 0.051 Uiso 1 1 calc R U . . .
H21I H -0.1300 0.8507 0.4591 0.051 Uiso 1 1 calc R U . . .
C22 C -0.0120(3) 0.62235(14) 0.43306(10) 0.0212(5) Uani 1 1 d . . . . .
H22 H -0.0340 0.5931 0.4668 0.025 Uiso 1 1 calc R U . . .
C23 C 0.0025(3) 0.58215(14) 0.37816(10) 0.0214(5) Uani 1 1 d . . . . .
C231 C 0.0750(3) 0.49945(14) 0.38734(11) 0.0294(6) Uani 1 1 d . . . . .
H23A H 0.1658 0.4961 0.4014 0.035 Uiso 1 1 calc R U . . .
H23B H 0.0858 0.4731 0.3521 0.035 Uiso 1 1 calc R U . . .
H23C H 0.0197 0.4762 0.4144 0.035 Uiso 1 1 calc R U . . .
C232 C -0.1386(3) 0.58816(15) 0.35523(11) 0.0256(6) Uani 1 1 d . . . . .
H23D H -0.1945 0.5640 0.3814 0.031 Uiso 1 1 calc R U . . .
H23E H -0.1268 0.5630 0.3195 0.031 Uiso 1 1 calc R U . . .
H23F H -0.1849 0.6413 0.3501 0.031 Uiso 1 1 calc R U . . .
C24 C 0.1644(3) 0.66685(14) 0.36405(10) 0.0196(5) Uani 1 1 d . . . . .
C25 C 0.0941(3) 0.61976(14) 0.33929(10) 0.0208(5) Uani 1 1 d . . . . .
C26 C 0.1121(3) 0.60837(14) 0.28247(10) 0.0218(5) Uani 1 1 d . . . . .
H26 H 0.0634 0.5771 0.2659 0.026 Uiso 1 1 calc R U . . .
C27 C 0.2005(3) 0.64221(14) 0.24949(10) 0.0212(5) Uani 1 1 d . . . . .
C271 C 0.2223(3) 0.63043(14) 0.18743(10) 0.0235(5) Uani 1 1 d . . . . .
H271 H 0.3124 0.6420 0.1751 0.028 Uiso 1 1 calc R U . . .
C272 C 0.1097(3) 0.68543(17) 0.15672(11) 0.0347(7) Uani 1 1 d . . . . .
H27A H 0.0199 0.6752 0.1678 0.042 Uiso 1 1 calc R U . . .
H27B H 0.1281 0.6790 0.1166 0.042 Uiso 1 1 calc R U . . .
H27C H 0.1092 0.7372 0.1662 0.042 Uiso 1 1 calc R U . . .
C273 C 0.2290(3) 0.54989(15) 0.17093(11) 0.0274(6) Uani 1 1 d . . . . .
H27D H 0.3019 0.5152 0.1904 0.033 Uiso 1 1 calc R U . . .
H27E H 0.2490 0.5451 0.1308 0.033 Uiso 1 1 calc R U . . .
H27F H 0.1404 0.5376 0.1810 0.033 Uiso 1 1 calc R U . . .
C28 C 0.2669(3) 0.68988(14) 0.27489(10) 0.0218(5) Uani 1 1 d . . . . .
H28 H 0.3257 0.7140 0.2524 0.026 Uiso 1 1 calc R U . . .
C29 C 0.2511(3) 0.70375(14) 0.33149(10) 0.0207(5) Uani 1 1 d . . . . .
C291 C 0.3160(3) 0.76063(14) 0.35658(10) 0.0227(5) Uani 1 1 d . . . . .
H291 H 0.3350 0.7437 0.3957 0.027 Uiso 1 1 calc R U . . .
C292 C 0.2137(3) 0.83807(15) 0.35910(12) 0.0316(6) Uani 1 1 d . . . . .
H29A H 0.1951 0.8573 0.3213 0.038 Uiso 1 1 calc R U . . .
H29B H 0.2533 0.8731 0.3787 0.038 Uiso 1 1 calc R U . . .
H29C H 0.1276 0.8331 0.3789 0.038 Uiso 1 1 calc R U . . .
C293 C 0.4527(3) 0.76733(17) 0.32741(11) 0.0311(6) Uani 1 1 d . . . . .
H29D H 0.5153 0.7173 0.3248 0.037 Uiso 1 1 calc R U . . .
H29E H 0.4939 0.8000 0.3487 0.037 Uiso 1 1 calc R U . . .
H29F H 0.4365 0.7889 0.2900 0.037 Uiso 1 1 calc R U . . .
P3 P 0.38151(7) 0.10194(4) 0.83668(3) 0.02073(14) Uani 1 1 d . . . . .
Cr3 Cr 0.52285(5) 0.15498(3) 0.89248(2) 0.02761(11) Uani 1 1 d . . . . .
C301 C 0.6540(3) 0.14661(15) 0.83167(11) 0.0265(6) Uani 1 1 d . . . . .
O301 O 0.7365(2) 0.14360(11) 0.79615(8) 0.0336(5) Uani 1 1 d . . . . .
C302 C 0.6087(3) 0.05846(19) 0.92064(12) 0.0361(7) Uani 1 1 d . . . . .
O302 O 0.6592(3) 0.00017(15) 0.93854(10) 0.0533(7) Uani 1 1 d . . . . .
C303 C 0.4282(3) 0.24863(18) 0.86276(14) 0.0383(7) Uani 1 1 d . . . . .
O303 O 0.3733(3) 0.30430(13) 0.84299(12) 0.0581(7) Uani 1 1 d . . . . .
C304 C 0.4054(3) 0.1680(2) 0.95880(13) 0.0433(8) Uani 1 1 d . . . . .
O304 O 0.3445(3) 0.17621(18) 1.00071(10) 0.0655(8) Uani 1 1 d . . . . .
C305 C 0.6395(3) 0.1992(2) 0.92945(13) 0.0409(8) Uani 1 1 d . . . . .
O305 O 0.7131(3) 0.22621(16) 0.95189(10) 0.0556(7) Uani 1 1 d . . . . .
C31 C 0.2171(3) 0.07071(14) 0.84486(10) 0.0226(5) Uani 1 1 d . . . . .
H31 H 0.2171 0.0295 0.8187 0.027 Uiso 1 1 calc R U . . .
C311 C 0.1331(3) 0.06256(15) 0.89875(11) 0.0257(6) Uani 1 1 d . . . . .
C312 C 0.0036(3) 0.04026(17) 0.88267(12) 0.0330(7) Uani 1 1 d . . . . .
H31A H -0.0476 0.0791 0.8580 0.040 Uiso 1 1 calc R U . . .
H31B H -0.0544 0.0352 0.9162 0.040 Uiso 1 1 calc R U . . .
H31C H 0.0296 -0.0079 0.8635 0.040 Uiso 1 1 calc R U . . .
C313 C 0.2189(3) -0.00010(18) 0.93427(12) 0.0362(7) Uani 1 1 d . . . . .
H31D H 0.2505 -0.0457 0.9123 0.043 Uiso 1 1 calc R U . . .
H31E H 0.1623 -0.0107 0.9668 0.043 Uiso 1 1 calc R U . . .
H31F H 0.2987 0.0160 0.9464 0.043 Uiso 1 1 calc R U . . .
C314 C 0.0882(3) 0.13522(18) 0.93147(13) 0.0379(7) Uani 1 1 d . . . . .
H31G H 0.1684 0.1557 0.9364 0.045 Uiso 1 1 calc R U . . .
H31H H 0.0471 0.1246 0.9679 0.045 Uiso 1 1 calc R U . . .
H31I H 0.0202 0.1720 0.9111 0.045 Uiso 1 1 calc R U . . .
C32 C 0.2084(3) 0.14513(14) 0.81426(10) 0.0223(5) Uani 1 1 d . . . . .
H32 H 0.1569 0.1911 0.8345 0.027 Uiso 1 1 calc R U . . .
C33 C 0.2042(3) 0.14898(15) 0.75124(10) 0.0241(6) Uani 1 1 d . . . . .
C331 C 0.2125(3) 0.22769(16) 0.73014(12) 0.0338(7) Uani 1 1 d . . . . .
H33A H 0.1293 0.2645 0.7433 0.041 Uiso 1 1 calc R U . . .
H33B H 0.2199 0.2286 0.6895 0.041 Uiso 1 1 calc R U . . .
H33C H 0.2935 0.2403 0.7442 0.041 Uiso 1 1 calc R U . . .
C332 C 0.0714(3) 0.13132(19) 0.73356(12) 0.0362(7) Uani 1 1 d . . . . .
H33D H 0.0688 0.0800 0.7456 0.043 Uiso 1 1 calc R U . . .
H33E H 0.0687 0.1357 0.6931 0.043 Uiso 1 1 calc R U . . .
H33F H -0.0082 0.1670 0.7507 0.043 Uiso 1 1 calc R U . . .
C34 C 0.4334(3) 0.06367(13) 0.76743(10) 0.0201(5) Uani 1 1 d . . . . .
C35 C 0.3326(3) 0.09145(14) 0.72964(10) 0.0224(5) Uani 1 1 d . . . . .
C36 C 0.3522(3) 0.06679(15) 0.67543(11) 0.0266(6) Uani 1 1 d . . . . .
H36 H 0.2834 0.0858 0.6500 0.032 Uiso 1 1 calc R U . . .
C37 C 0.4713(3) 0.01464(15) 0.65776(11) 0.0267(6) Uani 1 1 d . . . . .
C371 C 0.4903(3) -0.01193(17) 0.59825(12) 0.0338(7) Uani 1 1 d . . . . .
H371 H 0.4011 0.0085 0.5806 0.041 Uiso 1 1 calc R U . . .
C372 C 0.5995(4) 0.01970(19) 0.56541(12) 0.0402(8) Uani 1 1 d . . . . .
H37A H 0.5723 0.0748 0.5654 0.048 Uiso 1 1 calc R U . . .
H37B H 0.6087 0.0023 0.5271 0.048 Uiso 1 1 calc R U . . .
H37C H 0.6878 0.0024 0.5825 0.048 Uiso 1 1 calc R U . . .
C373 C 0.5217(4) -0.09712(19) 0.59489(14) 0.0482(9) Uani 1 1 d . . . . .
H37D H 0.6137 -0.1188 0.6079 0.058 Uiso 1 1 calc R U . . .
H37E H 0.5185 -0.1114 0.5563 0.058 Uiso 1 1 calc R U . . .
H37F H 0.4532 -0.1161 0.6183 0.058 Uiso 1 1 calc R U . . .
C38 C 0.5703(3) -0.01237(14) 0.69617(11) 0.0253(6) Uani 1 1 d . . . . .
H38 H 0.6523 -0.0475 0.6842 0.030 Uiso 1 1 calc R U . . .
C39 C 0.5546(3) 0.00974(14) 0.75111(11) 0.0227(5) Uani 1 1 d . . . . .
C391 C 0.6553(3) -0.02688(15) 0.79362(11) 0.0264(6) Uani 1 1 d . . . . .
H391 H 0.6552 0.0120 0.8217 0.032 Uiso 1 1 calc R U . . .
C392 C 0.8036(3) -0.05407(17) 0.76993(13) 0.0347(7) Uani 1 1 d . . . . .
H39A H 0.8097 -0.0962 0.7452 0.042 Uiso 1 1 calc R U . . .
H39B H 0.8645 -0.0706 0.8004 0.042 Uiso 1 1 calc R U . . .
H39C H 0.8317 -0.0128 0.7490 0.042 Uiso 1 1 calc R U . . .
C393 C 0.6046(3) -0.09100(16) 0.82432(13) 0.0371(7) Uani 1 1 d . . . . .
H39D H 0.5115 -0.0714 0.8409 0.045 Uiso 1 1 calc R U . . .
H39E H 0.6667 -0.1121 0.8536 0.045 Uiso 1 1 calc R U . . .
H39F H 0.6033 -0.1304 0.7980 0.045 Uiso 1 1 calc R U . . .
C401 C 0.3242(16) -0.1562(10) 0.7498(6) 0.108(6) Uani 0.583(8) 1 d D U P A 1
H40A H 0.3838 -0.1267 0.7329 0.129 Uiso 0.583(8) 1 calc R U P A 1
H40B H 0.3787 -0.2019 0.7651 0.129 Uiso 0.583(8) 1 calc R U P A 1
H40C H 0.2664 -0.1281 0.7789 0.129 Uiso 0.583(8) 1 calc R U P A 1
C402 C 0.2400(9) -0.1740(6) 0.7086(4) 0.068(3) Uani 0.583(8) 1 d D U P A 1
H40D H 0.1811 -0.2040 0.7254 0.081 Uiso 0.583(8) 1 calc R U P A 1
H40E H 0.2978 -0.2029 0.6799 0.081 Uiso 0.583(8) 1 calc R U P A 1
C403 C 0.1516(7) -0.1018(4) 0.6830(3) 0.0502(19) Uani 0.583(8) 1 d D U P A 1
H40F H 0.0866 -0.0756 0.7109 0.060 Uiso 0.583(8) 1 calc R U P A 1
H40G H 0.2095 -0.0693 0.6697 0.060 Uiso 0.583(8) 1 calc R U P A 1
C404 C 0.0747(9) -0.1209(4) 0.6351(3) 0.062(2) Uani 0.583(8) 1 d D U P A 1
H40H H 0.1405 -0.1478 0.6078 0.074 Uiso 0.583(8) 1 calc R U P A 1
H40I H 0.0176 -0.1537 0.6488 0.074 Uiso 0.583(8) 1 calc R U P A 1
C405 C -0.0132(9) -0.0538(5) 0.6077(4) 0.054(2) Uani 0.583(8) 1 d D U P A 1
H40J H -0.0750 -0.0251 0.6355 0.065 Uiso 0.583(8) 1 calc R U P A 1
H40K H -0.0678 -0.0706 0.5819 0.065 Uiso 0.583(8) 1 calc R U P A 1
C406 C 0.0664(18) -0.0033(8) 0.5775(6) 0.059(3) Uani 0.583(8) 1 d D U P A 1
H40L H 0.1076 0.0213 0.6038 0.070 Uiso 0.583(8) 1 calc R U P A 1
H40M H 0.0054 0.0338 0.5560 0.070 Uiso 0.583(8) 1 calc R U P A 1
H40N H 0.1372 -0.0328 0.5532 0.070 Uiso 0.583(8) 1 calc R U P A 1
C40A C 0.3308(15) -0.1530(8) 0.7547(6) 0.046(4) Uani 0.417(8) 1 d D U P A 2
H40O H 0.3591 -0.1152 0.7313 0.055 Uiso 0.417(8) 1 calc R U P A 2
H40P H 0.4093 -0.1836 0.7719 0.055 Uiso 0.417(8) 1 calc R U P A 2
H40Q H 0.2641 -0.1291 0.7829 0.055 Uiso 0.417(8) 1 calc R U P A 2
C40B C 0.2706(15) -0.1995(7) 0.7217(5) 0.060(3) Uani 0.417(8) 1 d D U P A 2
H40R H 0.2559 -0.2417 0.7439 0.072 Uiso 0.417(8) 1 calc R U P A 2
H40S H 0.3341 -0.2187 0.6911 0.072 Uiso 0.417(8) 1 calc R U P A 2
C40C C 0.1303(10) -0.1561(6) 0.6985(4) 0.056(3) Uani 0.417(8) 1 d D U P A 2
H40T H 0.0835 -0.1918 0.6857 0.067 Uiso 0.417(8) 1 calc R U P A 2
H40U H 0.0733 -0.1285 0.7280 0.067 Uiso 0.417(8) 1 calc R U P A 2
C40D C 0.1488(10) -0.1015(5) 0.6508(4) 0.043(2) Uani 0.417(8) 1 d D U P A 2
H40V H 0.1943 -0.0657 0.6643 0.051 Uiso 0.417(8) 1 calc R U P A 2
H40W H 0.2091 -0.1294 0.6223 0.051 Uiso 0.417(8) 1 calc R U P A 2
C40E C 0.0218(16) -0.0592(11) 0.6249(6) 0.086(5) Uani 0.417(8) 1 d D U P A 2
H40$ H -0.0336 -0.0942 0.6195 0.104 Uiso 0.417(8) 1 calc R U P A 2
H4XY H -0.0286 -0.0234 0.6514 0.104 Uiso 0.417(8) 1 calc R U P A 2
C40F C 0.033(2) -0.0180(12) 0.5716(7) 0.071(6) Uani 0.417(8) 1 d D U P A 2
H40X H 0.0715 0.0243 0.5775 0.085 Uiso 0.417(8) 1 calc R U P A 2
H40Y H -0.0562 -0.0007 0.5574 0.085 Uiso 0.417(8) 1 calc R U P A 2
H40Z H 0.0926 -0.0510 0.5454 0.085 Uiso 0.417(8) 1 calc R U P A 2

loop_
_atom_site_aniso_label
_atom_site_aniso_U_11
_atom_site_aniso_U_22
_atom_site_aniso_U_33
_atom_site_aniso_U_23
_atom_site_aniso_U_13
_atom_site_aniso_U_12
P1 0.0198(4) 0.0203(3) 0.0195(3) -0.0011(2) 0.0028(2) -0.0051(2)
Cr1 0.0222(2) 0.0206(2) 0.0203(2) -0.00139(16) 0.00449(16) -0.00627(16)
C101 0.0374(17) 0.0257(13) 0.0251(14) 0.0037(11) 0.0063(12) -0.0063(12)
O101 0.0728(18) 0.0387(12) 0.0234(11) -0.0023(9) -0.0008(10) -0.0143(11)
C102 0.0315(18) 0.0273(14) 0.0360(16) -0.0075(12) 0.0090(12) -0.0123(12)
O102 0.0217(12) 0.0413(12) 0.0784(17) -0.0195(12) 0.0104(11) -0.0095(9)
C103 0.0224(14) 0.0231(13) 0.0278(14) -0.0001(11) 0.0025(11) -0.0068(10)
O103 0.0345(13) 0.0430(12) 0.0284(11) -0.0063(9) 0.0018(9) -0.0176(9)
C104 0.0334(17) 0.0248(13) 0.0222(13) 0.0008(10) 0.0027(11) -0.0102(12)
O104 0.0267(12) 0.0381(11) 0.0409(12) 0.0012(9) 0.0019(9) -0.0019(9)
C105 0.0340(17) 0.0312(15) 0.0287(14) -0.0024(12) 0.0067(12) -0.0099(12)
O105 0.0628(17) 0.0372(12) 0.0481(14) 0.0074(10) 0.0130(12) -0.0226(11)
C11 0.0209(14) 0.0240(12) 0.0224(12) 0.0002(10) 0.0013(10) -0.0074(10)
C111 0.0240(15) 0.0206(12) 0.0259(13) -0.0031(10) -0.0016(10) -0.0014(10)
C112 0.0412(19) 0.0241(14) 0.0381(17) -0.0032(12) 0.0081(14) -0.0016(12)
C113 0.0280(16) 0.0269(13) 0.0289(14) -0.0047(11) 0.0056(11) -0.0055(11)
C114 0.0229(16) 0.0380(16) 0.0405(17) -0.0050(13) -0.0046(12) 0.0000(12)
C12 0.0212(14) 0.0231(12) 0.0220(12) -0.0017(10) 0.0011(10) -0.0064(10)
C13 0.0226(15) 0.0269(13) 0.0264(13) -0.0020(11) 0.0011(11) -0.0088(11)
C131 0.0319(17) 0.0326(15) 0.0305(15) -0.0036(12) -0.0013(12) -0.0148(12)
C132 0.0251(16) 0.0449(17) 0.0295(15) 0.0004(13) -0.0037(12) -0.0082(13)
C14 0.0179(13) 0.0216(12) 0.0233(12) 0.0024(10) 0.0021(10) -0.0034(10)
C15 0.0180(14) 0.0229(12) 0.0286(13) 0.0013(10) 0.0010(10) -0.0034(10)
C16 0.0217(15) 0.0272(13) 0.0352(15) 0.0010(11) 0.0006(11) -0.0104(11)
C17 0.0245(15) 0.0261(13) 0.0311(14) 0.0032(11) 0.0058(11) -0.0036(11)
C171 0.0304(17) 0.0342(15) 0.0367(16) -0.0048(12) 0.0113(13) -0.0110(12)
C172 0.056(2) 0.0434(19) 0.066(2) -0.0035(17) 0.032(2) -0.0177(17)
C173 0.0259(17) 0.0461(17) 0.0389(17) -0.0146(14) 0.0090(13) -0.0134(13)
C18 0.0299(16) 0.0284(13) 0.0206(13) -0.0021(10) 0.0065(11) -0.0039(11)
C19 0.0219(14) 0.0226(12) 0.0234(13) 0.0027(10) 0.0015(10) -0.0035(10)
C191 0.0236(14) 0.0275(13) 0.0187(12) -0.0021(10) 0.0032(10) -0.0045(11)
C192 0.0311(17) 0.0311(15) 0.0360(16) -0.0089(12) 0.0014(13) -0.0035(12)
C193 0.0382(19) 0.0475(18) 0.0315(16) 0.0074(14) -0.0059(13) -0.0160(14)
P2 0.0181(3) 0.0268(3) 0.0167(3) -0.0014(2) 0.0013(2) -0.0051(3)
Cr2 0.0200(2) 0.0412(3) 0.0182(2) 0.00137(18) -0.00062(16) -0.00730(19)
C201 0.0218(15) 0.0390(15) 0.0255(14) 0.0072(12) -0.0052(11) -0.0063(12)
O201 0.0257(12) 0.0551(13) 0.0318(11) 0.0021(10) 0.0046(9) -0.0013(10)
C202 0.0235(16) 0.0452(18) 0.0231(14) 0.0071(12) 0.0009(11) -0.0036(13)
O202 0.0442(15) 0.0435(13) 0.0425(13) 0.0148(10) -0.0022(10) -0.0089(11)
C203 0.0266(17) 0.059(2) 0.0216(14) 0.0016(13) -0.0066(12) -0.0098(14)
O203 0.0362(14) 0.0858(18) 0.0243(11) -0.0043(11) 0.0017(9) -0.0005(12)
C204 0.0283(17) 0.0528(19) 0.0200(13) -0.0032(12) 0.0003(11) -0.0153(14)
O204 0.0549(16) 0.0501(14) 0.0368(12) -0.0095(10) 0.0010(11) -0.0247(12)
C205 0.0247(17) 0.069(2) 0.0241(14) 0.0020(14) 0.0020(12) -0.0147(15)
O205 0.0262(13) 0.112(2) 0.0310(12) 0.0126(13) -0.0076(10) -0.0165(13)
C21 0.0177(13) 0.0266(13) 0.0184(12) -0.0010(10) -0.0001(9) -0.0058(10)
C211 0.0209(14) 0.0298(14) 0.0257(13) -0.0080(11) 0.0038(10) -0.0051(11)
C212 0.0204(16) 0.0515(19) 0.0399(17) -0.0097(14) 0.0041(12) 0.0000(13)
C213 0.0312(18) 0.0532(19) 0.0264(15) -0.0075(13) 0.0089(12) -0.0045(14)
C214 0.040(2) 0.0385(17) 0.050(2) -0.0233(15) 0.0149(15) -0.0117(14)
C22 0.0206(14) 0.0256(13) 0.0189(12) -0.0006(10) 0.0010(10) -0.0091(10)
C23 0.0209(14) 0.0244(12) 0.0197(12) -0.0018(10) 0.0013(10) -0.0076(10)
C231 0.0386(18) 0.0225(13) 0.0266(14) -0.0021(11) 0.0047(12) -0.0080(11)
C232 0.0238(15) 0.0340(14) 0.0216(13) -0.0020(11) 0.0000(10) -0.0125(11)
C24 0.0160(13) 0.0240(12) 0.0179(11) -0.0030(9) 0.0005(9) -0.0030(9)
C25 0.0190(13) 0.0236(12) 0.0185(12) -0.0012(10) 0.0031(10) -0.0032(10)
C26 0.0194(14) 0.0244(12) 0.0216(12) -0.0034(10) 0.0008(10) -0.0050(10)
C27 0.0186(13) 0.0246(12) 0.0190(12) -0.0022(10) 0.0020(9) -0.0030(10)
C271 0.0221(14) 0.0288(13) 0.0194(12) -0.0033(10) 0.0031(10) -0.0063(10)
C272 0.0416(19) 0.0372(16) 0.0209(13) 0.0007(12) -0.0011(12) -0.0007(13)
C273 0.0302(16) 0.0301(14) 0.0221(13) -0.0060(11) 0.0014(11) -0.0076(11)
C28 0.0193(14) 0.0241(12) 0.0211(12) 0.0004(10) 0.0026(10) -0.0046(10)
C29 0.0172(13) 0.0226(12) 0.0216(12) -0.0006(10) -0.0018(10) -0.0030(10)
C291 0.0212(14) 0.0295(13) 0.0196(12) -0.0008(10) -0.0016(10) -0.0104(10)
C292 0.0290(17) 0.0295(14) 0.0379(16) -0.0070(12) -0.0073(12) -0.0080(12)
C293 0.0270(16) 0.0423(16) 0.0274(14) 0.0013(12) 0.0000(11) -0.0160(13)
P3 0.0204(4) 0.0228(3) 0.0185(3) -0.0034(2) 0.0009(2) -0.0043(3)
Cr3 0.0230(3) 0.0372(3) 0.0236(2) -0.00963(18) -0.00043(18) -0.00804(19)
C301 0.0245(15) 0.0299(14) 0.0245(13) -0.0017(11) -0.0067(11) -0.0041(11)
O301 0.0306(12) 0.0395(11) 0.0299(11) 0.0012(9) 0.0039(9) -0.0085(9)
C302 0.0318(18) 0.054(2) 0.0231(14) 0.0002(14) -0.0050(12) -0.0115(14)
O302 0.0628(18) 0.0564(16) 0.0387(13) 0.0134(12) -0.0166(12) -0.0085(13)
C303 0.0343(18) 0.0343(17) 0.0486(19) -0.0191(14) -0.0008(14) -0.0104(14)
O303 0.0617(18) 0.0301(13) 0.0798(19) -0.0134(13) -0.0122(15) -0.0018(12)
C304 0.0271(18) 0.075(2) 0.0319(16) -0.0188(16) -0.0032(13) -0.0172(16)
O304 0.0357(15) 0.132(3) 0.0332(13) -0.0335(15) 0.0073(11) -0.0262(15)
C305 0.0329(19) 0.061(2) 0.0304(16) -0.0183(15) 0.0081(13) -0.0147(15)
O305 0.0421(15) 0.094(2) 0.0424(13) -0.0290(13) 0.0026(11) -0.0364(14)
C31 0.0197(14) 0.0276(13) 0.0220(12) -0.0026(10) -0.0005(10) -0.0081(10)
C311 0.0240(15) 0.0306(14) 0.0230(13) 0.0000(11) 0.0007(10) -0.0082(11)
C312 0.0289(17) 0.0390(16) 0.0330(15) 0.0017(13) 0.0012(12) -0.0131(13)
C313 0.0325(18) 0.0504(18) 0.0266(15) 0.0094(13) -0.0018(12) -0.0129(14)
C314 0.0361(19) 0.0468(18) 0.0314(16) -0.0120(13) 0.0124(13) -0.0134(14)
C32 0.0176(13) 0.0265(13) 0.0222(12) -0.0025(10) 0.0000(10) -0.0038(10)
C33 0.0203(14) 0.0293(13) 0.0201(12) -0.0010(10) -0.0011(10) -0.0005(10)
C331 0.0283(17) 0.0333(15) 0.0321(15) 0.0051(12) 0.0042(12) 0.0055(12)
C332 0.0222(16) 0.061(2) 0.0252(14) -0.0069(14) -0.0018(11) -0.0082(14)
C34 0.0217(14) 0.0229(12) 0.0160(11) -0.0033(9) 0.0018(9) -0.0061(10)
C35 0.0205(14) 0.0275(13) 0.0207(12) -0.0015(10) 0.0005(10) -0.0087(10)
C36 0.0233(15) 0.0366(15) 0.0211(13) -0.0043(11) -0.0033(10) -0.0085(11)
C37 0.0272(15) 0.0334(14) 0.0206(13) -0.0069(11) 0.0028(11) -0.0098(11)
C371 0.0296(17) 0.0482(17) 0.0247(14) -0.0135(13) 0.0026(12) -0.0105(13)
C372 0.045(2) 0.057(2) 0.0235(14) -0.0125(14) 0.0072(13) -0.0225(16)
C373 0.064(3) 0.052(2) 0.0343(17) -0.0242(15) 0.0153(16) -0.0266(18)
C38 0.0215(14) 0.0253(13) 0.0270(13) -0.0077(11) 0.0065(11) -0.0024(10)
C39 0.0202(14) 0.0220(12) 0.0261(13) -0.0027(10) 0.0017(10) -0.0059(10)
C391 0.0230(15) 0.0253(13) 0.0283(14) -0.0023(11) -0.0007(11) -0.0007(11)
C392 0.0228(16) 0.0384(16) 0.0396(17) -0.0030(13) 0.0016(12) -0.0014(12)
C393 0.0330(18) 0.0311(15) 0.0440(18) 0.0065(13) -0.0029(13) -0.0022(13)
C401 0.098(9) 0.165(12) 0.084(8) 0.071(7) -0.034(7) -0.082(8)
C402 0.035(4) 0.075(6) 0.088(6) 0.023(4) -0.003(4) -0.006(4)
C403 0.036(3) 0.052(4) 0.062(4) 0.002(3) 0.011(3) -0.012(3)
C404 0.052(5) 0.057(4) 0.074(4) -0.008(3) 0.006(3) -0.011(3)
C405 0.046(4) 0.051(4) 0.068(5) -0.016(3) -0.003(4) -0.014(3)
C406 0.050(7) 0.054(5) 0.074(6) -0.004(4) -0.019(4) -0.013(4)
C40A 0.052(7) 0.047(6) 0.033(6) -0.008(5) -0.006(5) 0.004(5)
C40B 0.080(7) 0.053(6) 0.041(5) -0.008(4) -0.004(4) -0.005(5)
C40C 0.054(6) 0.062(5) 0.053(5) 0.003(4) 0.001(4) -0.016(4)
C40D 0.031(5) 0.049(5) 0.051(5) 0.000(4) 0.000(4) -0.017(3)
C40E 0.057(7) 0.121(10) 0.064(7) 0.016(7) -0.002(5) 0.010(6)
C40F 0.054(11) 0.085(12) 0.060(7) -0.003(8) -0.002(6) 0.009(8)

loop_
_atom_type_symbol
_atom_type_description
_atom_type_scat_dispersion_real
_atom_type_scat_dispersion_imag
_atom_type_scat_source
C C 0.0033 0.0016 'International Tables Vol C Tables 4.2.6.8 and 6.1.1.4'
H H 0.0000 0.0000 'International Tables Vol C Tables 4.2.6.8 and 6.1.1.4'
Cr Cr 0.3209 0.6236 'International Tables Vol C Tables 4.2.6.8 and 6.1.1.4'
O O 0.0106 0.0060 'International Tables Vol C Tables 4.2.6.8 and 6.1.1.4'
P P 0.1023 0.0942 'International Tables Vol C Tables 4.2.6.8 and 6.1.1.4'

loop_
_geom_angle_atom_site_label_1
_geom_angle_atom_site_label_2
_geom_angle_atom_site_label_3
_geom_angle
_geom_angle_site_symmetry_1
_geom_angle_site_symmetry_3
_geom_angle_publ_flag
C12 P1 C14 90.33(12) . . ?
C12 P1 C11 48.27(12) . . ?
C14 P1 C11 96.04(11) . . ?
C12 P1 Cr1 123.83(8) . . ?
C14 P1 Cr1 128.68(8) . . ?
C11 P1 Cr1 135.14(8) . . ?
C105 Cr1 C103 86.28(12) . . ?
C105 Cr1 C102 90.24(13) . . ?
C103 Cr1 C102 85.68(12) . . ?
C105 Cr1 C104 87.14(12) . . ?
C103 Cr1 C104 93.42(12) . . ?
C102 Cr1 C104 177.28(12) . . ?
C105 Cr1 C101 90.61(12) . . ?
C103 Cr1 C101 175.15(12) . . ?
C102 Cr1 C101 90.62(13) . . ?
C104 Cr1 C101 90.14(13) . . ?
C105 Cr1 P1 173.45(11) . . ?
C103 Cr1 P1 97.05(8) . . ?
C102 Cr1 P1 95.63(8) . . ?
C104 Cr1 P1 87.02(8) . . ?
C101 Cr1 P1 86.42(8) . . ?
O101 C101 Cr1 179.5(3) . . ?
O102 C102 Cr1 176.6(3) . . ?
O103 C103 Cr1 173.4(2) . . ?
O104 C104 Cr1 175.9(2) . . ?
O105 C105 Cr1 177.0(3) . . ?
C12 C11 C111 122.5(2) . . ?
C12 C11 P1 64.85(13) . . ?
C111 C11 P1 127.17(18) . . ?
C12 C11 H11 111.5 . . ?
C111 C11 H11 111.5 . . ?
P1 C11 H11 111.5 . . ?
C114 C111 C11 108.5(2) . . ?
C114 C111 C113 109.7(2) . . ?
C11 C111 C113 113.9(2) . . ?
C114 C111 C112 109.2(2) . . ?
C11 C111 C112 106.8(2) . . ?
C113 C111 C112 108.6(2) . . ?
C111 C112 H11A 109.5 . . ?
C111 C112 H11B 109.5 . . ?
H11A C112 H11B 109.5 . . ?
C111 C112 H11C 109.5 . . ?
H11A C112 H11C 109.5 . . ?
H11B C112 H11C 109.5 . . ?
C111 C113 H11D 109.5 . . ?
C111 C113 H11E 109.5 . . ?
H11D C113 H11E 109.5 . . ?
C111 C113 H11F 109.5 . . ?
H11D C113 H11F 109.5 . . ?
H11E C113 H11F 109.5 . . ?
C111 C114 H11G 109.5 . . ?
C111 C114 H11H 109.5 . . ?
H11G C114 H11H 109.5 . . ?
C111 C114 H11I 109.5 . . ?
H11G C114 H11I 109.5 . . ?
H11H C114 H11I 109.5 . . ?
C11 C12 C13 120.1(2) . . ?
C11 C12 P1 66.88(14) . . ?
C13 C12 P1 111.81(17) . . ?
C11 C12 H12 116.2 . . ?
C13 C12 H12 116.2 . . ?
P1 C12 H12 116.2 . . ?
C15 C13 C12 105.9(2) . . ?
C15 C13 C132 110.4(2) . . ?
C12 C13 C132 109.0(2) . . ?
C15 C13 C131 111.8(2) . . ?
C12 C13 C131 110.0(2) . . ?
C132 C13 C131 109.7(2) . . ?
C13 C131 H13A 109.5 . . ?
C13 C131 H13B 109.5 . . ?
H13A C131 H13B 109.5 . . ?
C13 C131 H13C 109.5 . . ?
H13A C131 H13C 109.5 . . ?
H13B C131 H13C 109.5 . . ?
C13 C132 H13D 109.5 . . ?
C13 C132 H13E 109.5 . . ?
H13D C132 H13E 109.5 . . ?
C13 C132 H13F 109.5 . . ?
H13D C132 H13F 109.5 . . ?
H13E C132 H13F 109.5 . . ?
C19 C14 C15 120.5(2) . . ?
C19 C14 P1 127.8(2) . . ?
C15 C14 P1 111.55(18) . . ?
C16 C15 C14 119.3(2) . . ?
C16 C15 C13 123.9(3) . . ?
C14 C15 C13 116.8(2) . . ?
C17 C16 C15 120.8(3) . . ?
C17 C16 H16 119.6 . . ?
C15 C16 H16 119.6 . . ?
C18 C17 C16 118.7(2) . . ?
C18 C17 C171 119.3(3) . . ?
C16 C17 C171 122.0(3) . . ?
C172 C171 C17 112.5(2) . . ?
C172 C171 C173 111.3(3) . . ?
C17 C171 C173 110.8(2) . . ?
C172 C171 H171 107.4 . . ?
C17 C171 H171 107.4 . . ?
C173 C171 H171 107.4 . . ?
C171 C172 H17A 109.5 . . ?
C171 C172 H17B 109.5 . . ?
H17A C172 H17B 109.5 . . ?
C171 C172 H17C 109.5 . . ?
H17A C172 H17C 109.5 . . ?
H17B C172 H17C 109.5 . . ?
C171 C173 H17D 109.5 . . ?
C171 C173 H17E 109.5 . . ?
H17D C173 H17E 109.5 . . ?
C171 C173 H17F 109.5 . . ?
H17D C173 H17F 109.5 . . ?
H17E C173 H17F 109.5 . . ?
C17 C18 C19 122.1(2) . . ?
C17 C18 H18 118.9 . . ?
C19 C18 H18 118.9 . . ?
C14 C19 C18 118.5(3) . . ?
C14 C19 C191 122.2(2) . . ?
C18 C19 C191 119.3(2) . . ?
C19 C191 C193 111.8(2) . . ?
C19 C191 C192 111.2(2) . . ?
C193 C191 C192 111.2(2) . . ?
C19 C191 H191 107.4 . . ?
C193 C191 H191 107.4 . . ?
C192 C191 H191 107.4 . . ?
C191 C192 H19A 109.5 . . ?
C191 C192 H19B 109.5 . . ?
H19A C192 H19B 109.5 . . ?
C191 C192 H19C 109.5 . . ?
H19A C192 H19C 109.5 . . ?
H19B C192 H19C 109.5 . . ?
C191 C193 H19D 109.5 . . ?
C191 C193 H19E 109.5 . . ?
H19D C193 H19E 109.5 . . ?
C191 C193 H19F 109.5 . . ?
H19D C193 H19F 109.5 . . ?
H19E C193 H19F 109.5 . . ?
C24 P2 C22 90.59(12) . . ?
C24 P2 C21 96.37(11) . . ?
C22 P2 C21 48.40(11) . . ?
C24 P2 Cr2 123.58(9) . . ?
C22 P2 Cr2 127.29(8) . . ?
C21 P2 Cr2 139.72(8) . . ?
C205 Cr2 C203 89.84(13) . . ?
C205 Cr2 C202 91.69(14) . . ?
C203 Cr2 C202 89.51(13) . . ?
C205 Cr2 C204 90.62(15) . . ?
C203 Cr2 C204 86.96(13) . . ?
C202 Cr2 C204 175.77(13) . . ?
C205 Cr2 C201 86.50(12) . . ?
C203 Cr2 C201 176.18(12) . . ?
C202 Cr2 C201 89.50(12) . . ?
C204 Cr2 C201 94.18(12) . . ?
C205 Cr2 P2 173.19(10) . . ?
C203 Cr2 P2 96.67(9) . . ?
C202 Cr2 P2 86.43(9) . . ?
C204 Cr2 P2 91.68(10) . . ?
C201 Cr2 P2 86.94(9) . . ?
O201 C201 Cr2 177.2(2) . . ?
O202 C202 Cr2 178.4(3) . . ?
O203 C203 Cr2 177.1(3) . . ?
O204 C204 Cr2 176.3(2) . . ?
O205 C205 Cr2 178.2(3) . . ?
C22 C21 C211 123.5(2) . . ?
C22 C21 P2 64.93(14) . . ?
C211 C21 P2 128.10(19) . . ?
C22 C21 H21 111.0 . . ?
C211 C21 H21 111.0 . . ?
P2 C21 H21 111.0 . . ?
C21 C211 C213 113.3(2) . . ?
C21 C211 C214 108.4(2) . . ?
C213 C211 C214 110.4(3) . . ?
C21 C211 C212 106.8(2) . . ?
C213 C211 C212 108.0(2) . . ?
C214 C211 C212 109.9(3) . . ?
C211 C212 H21A 109.5 . . ?
C211 C212 H21B 109.5 . . ?
H21A C212 H21B 109.5 . . ?
C211 C212 H21C 109.5 . . ?
H21A C212 H21C 109.5 . . ?
H21B C212 H21C 109.5 . . ?
C211 C213 H21D 109.5 . . ?
C211 C213 H21E 109.5 . . ?
H21D C213 H21E 109.5 . . ?
C211 C213 H21F 109.5 . . ?
H21D C213 H21F 109.5 . . ?
H21E C213 H21F 109.5 . . ?
C211 C214 H21G 109.5 . . ?
C211 C214 H21H 109.5 . . ?
H21G C214 H21H 109.5 . . ?
C211 C214 H21I 109.5 . . ?
H21G C214 H21I 109.5 . . ?
H21H C214 H21I 109.5 . . ?
C21 C22 C23 120.7(2) . . ?
C21 C22 P2 66.67(14) . . ?
C23 C22 P2 111.70(17) . . ?
C21 C22 H22 116.0 . . ?
C23 C22 H22 116.0 . . ?
P2 C22 H22 116.0 . . ?
C22 C23 C231 108.7(2) . . ?
C22 C23 C25 105.9(2) . . ?
C231 C23 C25 109.3(2) . . ?
C22 C23 C232 110.8(2) . . ?
C231 C23 C232 110.1(2) . . ?
C25 C23 C232 111.9(2) . . ?
C23 C231 H23A 109.5 . . ?
C23 C231 H23B 109.5 . . ?
H23A C231 H23B 109.5 . . ?
C23 C231 H23C 109.5 . . ?
H23A C231 H23C 109.5 . . ?
H23B C231 H23C 109.5 . . ?
C23 C232 H23D 109.5 . . ?
C23 C232 H23E 109.5 . . ?
H23D C232 H23E 109.5 . . ?
C23 C232 H23F 109.5 . . ?
H23D C232 H23F 109.5 . . ?
H23E C232 H23F 109.5 . . ?
C25 C24 C29 120.5(2) . . ?
C25 C24 P2 111.65(18) . . ?
C29 C24 P2 127.9(2) . . ?
C26 C25 C24 119.9(2) . . ?
C26 C25 C23 123.5(2) . . ?
C24 C25 C23 116.6(2) . . ?
C25 C26 C27 120.9(2) . . ?
C25 C26 H26 119.5 . . ?
C27 C26 H26 119.5 . . ?
C26 C27 C28 118.1(2) . . ?
C26 C27 C271 121.9(2) . . ?
C28 C27 C271 120.0(2) . . ?
C27 C271 C273 113.4(2) . . ?
C27 C271 C272 110.5(2) . . ?
C273 C271 C272 110.0(2) . . ?
C27 C271 H271 107.6 . . ?
C273 C271 H271 107.6 . . ?
C272 C271 H271 107.6 . . ?
C271 C272 H27A 109.5 . . ?
C271 C272 H27B 109.5 . . ?
H27A C272 H27B 109.5 . . ?
C271 C272 H27C 109.5 . . ?
H27A C272 H27C 109.5 . . ?
H27B C272 H27C 109.5 . . ?
C271 C273 H27D 109.5 . . ?
C271 C273 H27E 109.5 . . ?
H27D C273 H27E 109.5 . . ?
C271 C273 H27F 109.5 . . ?
H27D C273 H27F 109.5 . . ?
H27E C273 H27F 109.5 . . ?
C29 C28 C27 123.2(2) . . ?
C29 C28 H28 118.4 . . ?
C27 C28 H28 118.4 . . ?
C28 C29 C24 117.4(2) . . ?
C28 C29 C291 121.4(2) . . ?
C24 C29 C291 121.1(2) . . ?
C29 C291 C293 114.3(2) . . ?
C29 C291 C292 110.2(2) . . ?
C293 C291 C292 110.4(2) . . ?
C29 C291 H291 107.2 . . ?
C293 C291 H291 107.2 . . ?
C292 C291 H291 107.2 . . ?
C291 C292 H29A 109.5 . . ?
C291 C292 H29B 109.5 . . ?
H29A C292 H29B 109.5 . . ?
C291 C292 H29C 109.5 . . ?
H29A C292 H29C 109.5 . . ?
H29B C292 H29C 109.5 . . ?
C291 C293 H29D 109.5 . . ?
C291 C293 H29E 109.5 . . ?
H29D C293 H29E 109.5 . . ?
C291 C293 H29F 109.5 . . ?
H29D C293 H29F 109.5 . . ?
H29E C293 H29F 109.5 . . ?
C34 P3 C32 90.38(12) . . ?
C34 P3 C31 96.15(12) . . ?
C32 P3 C31 48.28(11) . . ?
C34 P3 Cr3 124.86(9) . . ?
C32 P3 Cr3 128.48(9) . . ?
C31 P3 Cr3 138.35(8) . . ?
C305 Cr3 C301 86.24(13) . . ?
C305 Cr3 C303 92.39(15) . . ?
C301 Cr3 C303 88.98(13) . . ?
C305 Cr3 C302 91.21(15) . . ?
C301 Cr3 C302 91.93(12) . . ?
C303 Cr3 C302 176.33(14) . . ?
C305 Cr3 C304 86.89(14) . . ?
C301 Cr3 C304 173.11(14) . . ?
C303 Cr3 C304 91.81(15) . . ?
C302 Cr3 C304 87.71(15) . . ?
C305 Cr3 P3 174.57(10) . . ?
C301 Cr3 P3 88.86(9) . . ?
C303 Cr3 P3 85.17(10) . . ?
C302 Cr3 P3 91.30(10) . . ?
C304 Cr3 P3 98.03(10) . . ?
O301 C301 Cr3 176.8(3) . . ?
O302 C302 Cr3 178.8(3) . . ?
O303 C303 Cr3 177.5(3) . . ?
O304 C304 Cr3 174.3(3) . . ?
O305 C305 Cr3 179.1(3) . . ?
C32 C31 C311 123.2(2) . . ?
C32 C31 P3 64.83(14) . . ?
C311 C31 P3 127.3(2) . . ?
C32 C31 H31 111.3 . . ?
C311 C31 H31 111.3 . . ?
P3 C31 H31 111.3 . . ?
C31 C311 C312 106.7(2) . . ?
C31 C311 C314 113.5(2) . . ?
C312 C311 C314 107.9(2) . . ?
C31 C311 C313 108.3(2) . . ?
C312 C311 C313 110.0(2) . . ?
C314 C311 C313 110.3(2) . . ?
C311 C312 H31A 109.5 . . ?
C311 C312 H31B 109.5 . . ?
H31A C312 H31B 109.5 . . ?
C311 C312 H31C 109.5 . . ?
H31A C312 H31C 109.5 . . ?
H31B C312 H31C 109.5 . . ?
C311 C313 H31D 109.5 . . ?
C311 C313 H31E 109.5 . . ?
H31D C313 H31E 109.5 . . ?
C311 C313 H31F 109.5 . . ?
H31D C313 H31F 109.5 . . ?
H31E C313 H31F 109.5 . . ?
C311 C314 H31G 109.5 . . ?
C311 C314 H31H 109.5 . . ?
H31G C314 H31H 109.5 . . ?
C311 C314 H31I 109.5 . . ?
H31G C314 H31I 109.5 . . ?
H31H C314 H31I 109.5 . . ?
C31 C32 C33 119.8(2) . . ?
C31 C32 P3 66.89(14) . . ?
C33 C32 P3 112.02(17) . . ?
C31 C32 H32 116.2 . . ?
C33 C32 H32 116.2 . . ?
P3 C32 H32 116.2 . . ?
C32 C33 C35 105.5(2) . . ?
C32 C33 C331 109.4(2) . . ?
C35 C33 C331 109.3(2) . . ?
C32 C33 C332 110.4(2) . . ?
C35 C33 C332 112.1(2) . . ?
C331 C33 C332 109.9(2) . . ?
C33 C331 H33A 109.5 . . ?
C33 C331 H33B 109.5 . . ?
H33A C331 H33B 109.5 . . ?
C33 C331 H33C 109.5 . . ?
H33A C331 H33C 109.5 . . ?
H33B C331 H33C 109.5 . . ?
C33 C332 H33D 109.5 . . ?
C33 C332 H33E 109.5 . . ?
H33D C332 H33E 109.5 . . ?
C33 C332 H33F 109.5 . . ?
H33D C332 H33F 109.5 . . ?
H33E C332 H33F 109.5 . . ?
C35 C34 C39 120.6(2) . . ?
C35 C34 P3 111.76(18) . . ?
C39 C34 P3 127.5(2) . . ?
C36 C35 C34 119.9(2) . . ?
C36 C35 C33 123.2(2) . . ?
C34 C35 C33 116.9(2) . . ?
C35 C36 C37 121.0(3) . . ?
C35 C36 H36 119.5 . . ?
C37 C36 H36 119.5 . . ?
C36 C37 C38 118.1(2) . . ?
C36 C37 C371 120.1(3) . . ?
C38 C37 C371 121.8(2) . . ?
C37 C371 C373 112.3(3) . . ?
C37 C371 C372 111.2(3) . . ?
C373 C371 C372 111.3(3) . . ?
C37 C371 H371 107.3 . . ?
C373 C371 H371 107.3 . . ?
C372 C371 H371 107.3 . . ?
C371 C372 H37A 109.5 . . ?
C371 C372 H37B 109.5 . . ?
H37A C372 H37B 109.5 . . ?
C371 C372 H37C 109.5 . . ?
H37A C372 H37C 109.5 . . ?
H37B C372 H37C 109.5 . . ?
C371 C373 H37D 109.5 . . ?
C371 C373 H37E 109.5 . . ?
H37D C373 H37E 109.5 . . ?
C371 C373 H37F 109.5 . . ?
H37D C373 H37F 109.5 . . ?
H37E C373 H37F 109.5 . . ?
C39 C38 C37 123.1(2) . . ?
C39 C38 H38 118.5 . . ?
C37 C38 H38 118.5 . . ?
C38 C39 C34 117.3(2) . . ?
C38 C39 C391 122.1(2) . . ?
C34 C39 C391 120.4(2) . . ?
C39 C391 C392 114.2(2) . . ?
C39 C391 C393 109.9(2) . . ?
C392 C391 C393 111.2(2) . . ?
C39 C391 H391 107.1 . . ?
C392 C391 H391 107.1 . . ?
C393 C391 H391 107.1 . . ?
C391 C392 H39A 109.5 . . ?
C391 C392 H39B 109.5 . . ?
H39A C392 H39B 109.5 . . ?
C391 C392 H39C 109.5 . . ?
H39A C392 H39C 109.5 . . ?
H39B C392 H39C 109.5 . . ?
C391 C393 H39D 109.5 . . ?
C391 C393 H39E 109.5 . . ?
H39D C393 H39E 109.5 . . ?
C391 C393 H39F 109.5 . . ?
H39D C393 H39F 109.5 . . ?
H39E C393 H39F 109.5 . . ?
C402 C401 H40A 109.5 . . ?
C402 C401 H40B 109.5 . . ?
H40A C401 H40B 109.5 . . ?
C402 C401 H40C 109.5 . . ?
H40A C401 H40C 109.5 . . ?
H40B C401 H40C 109.5 . . ?
C401 C402 C403 110.9(10) . . ?
C401 C402 H40D 109.5 . . ?
C403 C402 H40D 109.5 . . ?
C401 C402 H40E 109.5 . . ?
C403 C402 H40E 109.5 . . ?
H40D C402 H40E 108.0 . . ?
C404 C403 C402 110.5(7) . . ?
C404 C403 H40F 109.5 . . ?
C402 C403 H40F 109.5 . . ?
C404 C403 H40G 109.5 . . ?
C402 C403 H40G 109.5 . . ?
H40F C403 H40G 108.1 . . ?
C405 C404 C403 113.9(7) . . ?
C405 C404 H40H 108.8 . . ?
C403 C404 H40H 108.8 . . ?
C405 C404 H40I 108.8 . . ?
C403 C404 H40I 108.8 . . ?
H40H C404 H40I 107.7 . . ?
C404 C405 C406 114.0(9) . . ?
C404 C405 H40J 108.8 . . ?
C406 C405 H40J 108.8 . . ?
C404 C405 H40K 108.8 . . ?
C406 C405 H40K 108.8 . . ?
H40J C405 H40K 107.6 . . ?
C405 C406 H40L 109.5 . . ?
C405 C406 H40M 109.5 . . ?
H40L C406 H40M 109.5 . . ?
C405 C406 H40N 109.5 . . ?
H40L C406 H40N 109.5 . . ?
H40M C406 H40N 109.5 . . ?
C40B C40A H40O 109.5 . . ?
C40B C40A H40P 109.5 . . ?
H40O C40A H40P 109.5 . . ?
C40B C40A H40Q 109.5 . . ?
H40O C40A H40Q 109.5 . . ?
H40P C40A H40Q 109.5 . . ?
C40A C40B C40C 112.9(10) . . ?
C40A C40B H40R 109.0 . . ?
C40C C40B H40R 109.0 . . ?
C40A C40B H40S 109.0 . . ?
C40C C40B H40S 109.0 . . ?
H40R C40B H40S 107.8 . . ?
C40D C40C C40B 112.7(8) . . ?
C40D C40C H40T 109.1 . . ?
C40B C40C H40T 109.1 . . ?
C40D C40C H40U 109.1 . . ?
C40B C40C H40U 109.1 . . ?
H40T C40C H40U 107.8 . . ?
C40E C40D C40C 116.7(9) . . ?
C40E C40D H40V 108.1 . . ?
C40C C40D H40V 108.1 . . ?
C40E C40D H40W 108.1 . . ?
C40C C40D H40W 108.1 . . ?
H40V C40D H40W 107.3 . . ?
C40F C40E C40D 119.5(13) . . ?
C40F C40E H40$ 107.4 . . ?
C40D C40E H40$ 107.4 . . ?
C40F C40E H4XY 107.4 . . ?
C40D C40E H4XY 107.4 . . ?
H40$ C40E H4XY 107.0 . . ?
C40E C40F H40X 109.5 . . ?
C40E C40F H40Y 109.5 . . ?
H40X C40F H40Y 109.5 . . ?
C40E C40F H40Z 109.5 . . ?
H40X C40F H40Z 109.5 . . ?
H40Y C40F H40Z 109.5 . . ?

loop_
_geom_bond_atom_site_label_1
_geom_bond_atom_site_label_2
_geom_bond_distance
_geom_bond_site_symmetry_2
_geom_bond_publ_flag
P1 C12 1.834(3) . ?
P1 C14 1.837(2) . ?
P1 C11 1.863(3) . ?
P1 Cr1 2.4081(7) . ?
Cr1 C105 1.858(3) . ?
Cr1 C103 1.892(3) . ?
Cr1 C102 1.895(3) . ?
Cr1 C104 1.899(3) . ?
Cr1 C101 1.905(3) . ?
C101 O101 1.139(3) . ?
C102 O102 1.141(4) . ?
C103 O103 1.144(3) . ?
C104 O104 1.146(3) . ?
C105 O105 1.144(3) . ?
C11 C12 1.512(4) . ?
C11 C111 1.523(4) . ?
C11 H11 1.0000 . ?
C111 C114 1.520(4) . ?
C111 C113 1.530(4) . ?
C111 C112 1.532(4) . ?
C112 H11A 0.9800 . ?
C112 H11B 0.9800 . ?
C112 H11C 0.9800 . ?
C113 H11D 0.9800 . ?
C113 H11E 0.9800 . ?
C113 H11F 0.9800 . ?
C114 H11G 0.9800 . ?
C114 H11H 0.9800 . ?
C114 H11I 0.9800 . ?
C12 C13 1.529(4) . ?
C12 H12 1.0000 . ?
C13 C15 1.520(4) . ?
C13 C132 1.532(4) . ?
C13 C131 1.538(4) . ?
C131 H13A 0.9800 . ?
C131 H13B 0.9800 . ?
C131 H13C 0.9800 . ?
C132 H13D 0.9800 . ?
C132 H13E 0.9800 . ?
C132 H13F 0.9800 . ?
C14 C19 1.392(4) . ?
C14 C15 1.406(4) . ?
C15 C16 1.397(3) . ?
C16 C17 1.393(4) . ?
C16 H16 0.9500 . ?
C17 C18 1.384(4) . ?
C17 C171 1.523(4) . ?
C171 C172 1.512(4) . ?
C171 C173 1.530(4) . ?
C171 H171 1.0000 . ?
C172 H17A 0.9800 . ?
C172 H17B 0.9800 . ?
C172 H17C 0.9800 . ?
C173 H17D 0.9800 . ?
C173 H17E 0.9800 . ?
C173 H17F 0.9800 . ?
C18 C19 1.398(3) . ?
C18 H18 0.9500 . ?
C19 C191 1.518(4) . ?
C191 C193 1.522(4) . ?
C191 C192 1.528(4) . ?
C191 H191 1.0000 . ?
C192 H19A 0.9800 . ?
C192 H19B 0.9800 . ?
C192 H19C 0.9800 . ?
C193 H19D 0.9800 . ?
C193 H19E 0.9800 . ?
C193 H19F 0.9800 . ?
P2 C24 1.825(2) . ?
P2 C22 1.836(3) . ?
P2 C21 1.861(3) . ?
P2 Cr2 2.3946(8) . ?
Cr2 C205 1.861(3) . ?
Cr2 C203 1.895(3) . ?
Cr2 C202 1.895(3) . ?
Cr2 C204 1.897(3) . ?
Cr2 C201 1.908(3) . ?
C201 O201 1.141(3) . ?
C202 O202 1.145(4) . ?
C203 O203 1.146(3) . ?
C204 O204 1.150(4) . ?
C205 O205 1.149(4) . ?
C21 C22 1.516(3) . ?
C21 C211 1.529(3) . ?
C21 H21 1.0000 . ?
C211 C213 1.530(4) . ?
C211 C214 1.531(4) . ?
C211 C212 1.534(4) . ?
C212 H21A 0.9800 . ?
C212 H21B 0.9800 . ?
C212 H21C 0.9800 . ?
C213 H21D 0.9800 . ?
C213 H21E 0.9800 . ?
C213 H21F 0.9800 . ?
C214 H21G 0.9800 . ?
C214 H21H 0.9800 . ?
C214 H21I 0.9800 . ?
C22 C23 1.520(3) . ?
C22 H22 1.0000 . ?
C23 C231 1.530(4) . ?
C23 C25 1.530(3) . ?
C23 C232 1.531(4) . ?
C231 H23A 0.9800 . ?
C231 H23B 0.9800 . ?
C231 H23C 0.9800 . ?
C232 H23D 0.9800 . ?
C232 H23E 0.9800 . ?
C232 H23F 0.9800 . ?
C24 C25 1.406(4) . ?
C24 C29 1.408(3) . ?
C25 C26 1.388(3) . ?
C26 C27 1.392(3) . ?
C26 H26 0.9500 . ?
C27 C28 1.396(4) . ?
C27 C271 1.515(3) . ?
C271 C273 1.525(4) . ?
C271 C272 1.534(4) . ?
C271 H271 1.0000 . ?
C272 H27A 0.9800 . ?
C272 H27B 0.9800 . ?
C272 H27C 0.9800 . ?
C273 H27D 0.9800 . ?
C273 H27E 0.9800 . ?
C273 H27F 0.9800 . ?
C28 C29 1.390(3) . ?
C28 H28 0.9500 . ?
C29 C291 1.514(4) . ?
C291 C293 1.528(4) . ?
C291 C292 1.538(4) . ?
C291 H291 1.0000 . ?
C292 H29A 0.9800 . ?
C292 H29B 0.9800 . ?
C292 H29C 0.9800 . ?
C293 H29D 0.9800 . ?
C293 H29E 0.9800 . ?
C293 H29F 0.9800 . ?
P3 C34 1.830(2) . ?
P3 C32 1.835(3) . ?
P3 C31 1.865(3) . ?
P3 Cr3 2.4004(8) . ?
Cr3 C305 1.859(4) . ?
Cr3 C301 1.890(3) . ?
Cr3 C303 1.892(4) . ?
Cr3 C302 1.895(3) . ?
Cr3 C304 1.910(3) . ?
C301 O301 1.145(3) . ?
C302 O302 1.149(4) . ?
C303 O303 1.141(4) . ?
C304 O304 1.142(4) . ?
C305 O305 1.153(4) . ?
C31 C32 1.513(4) . ?
C31 C311 1.525(3) . ?
C31 H31 1.0000 . ?
C311 C312 1.528(4) . ?
C311 C314 1.528(4) . ?
C311 C313 1.532(4) . ?
C312 H31A 0.9800 . ?
C312 H31B 0.9800 . ?
C312 H31C 0.9800 . ?
C313 H31D 0.9800 . ?
C313 H31E 0.9800 . ?
C313 H31F 0.9800 . ?
C314 H31G 0.9800 . ?
C314 H31H 0.9800 . ?
C314 H31I 0.9800 . ?
C32 C33 1.524(3) . ?
C32 H32 1.0000 . ?
C33 C35 1.529(3) . ?
C33 C331 1.530(4) . ?
C33 C332 1.532(4) . ?
C331 H33A 0.9800 . ?
C331 H33B 0.9800 . ?
C331 H33C 0.9800 . ?
C332 H33D 0.9800 . ?
C332 H33E 0.9800 . ?
C332 H33F 0.9800 . ?
C34 C35 1.399(4) . ?
C34 C39 1.413(3) . ?
C35 C36 1.386(4) . ?
C36 C37 1.390(4) . ?
C36 H36 0.9500 . ?
C37 C38 1.395(4) . ?
C37 C371 1.518(4) . ?
C371 C373 1.519(4) . ?
C371 C372 1.523(4) . ?
C371 H371 1.0000 . ?
C372 H37A 0.9800 . ?
C372 H37B 0.9800 . ?
C372 H37C 0.9800 . ?
C373 H37D 0.9800 . ?
C373 H37E 0.9800 . ?
C373 H37F 0.9800 . ?
C38 C39 1.388(4) . ?
C38 H38 0.9500 . ?
C39 C391 1.512(4) . ?
C391 C392 1.529(4) . ?
C391 C393 1.536(4) . ?
C391 H391 1.0000 . ?
C392 H39A 0.9800 . ?
C392 H39B 0.9800 . ?
C392 H39C 0.9800 . ?
C393 H39D 0.9800 . ?
C393 H39E 0.9800 . ?
C393 H39F 0.9800 . ?
C401 C402 1.440(12) . ?
C401 H40A 0.9600 . ?
C401 H40B 0.9600 . ?
C401 H40C 0.9600 . ?
C402 C403 1.539(11) . ?
C402 H40D 0.9600 . ?
C402 H40E 0.9600 . ?
C403 C404 1.526(10) . ?
C403 H40F 0.9600 . ?
C403 H40G 0.9600 . ?
C404 C405 1.491(11) . ?
C404 H40H 0.9600 . ?
C404 H40I 0.9600 . ?
C405 C406 1.500(11) . ?
C405 H40J 0.9600 . ?
C405 H40K 0.9600 . ?
C406 H40L 0.9600 . ?
C406 H40M 0.9600 . ?
C406 H40N 0.9600 . ?
C40A C40B 1.442(13) . ?
C40A H40O 0.9600 . ?
C40A H40P 0.9600 . ?
C40A H40Q 0.9600 . ?
C40B C40C 1.569(14) . ?
C40B H40R 0.9600 . ?
C40B H40S 0.9600 . ?
C40C C40D 1.530(10) . ?
C40C H40T 0.9600 . ?
C40C H40U 0.9600 . ?
C40D C40E 1.486(14) . ?
C40D H40V 0.9600 . ?
C40D H40W 0.9600 . ?
C40E C40F 1.481(14) . ?
C40E H40$ 0.9600 . ?
C40E H4XY 0.9600 . ?
C40F H40X 0.9600 . ?
C40F H40Y 0.9600 . ?
C40F H40Z 0.9600 . ?

loop_
_geom_torsion_atom_site_label_1
_geom_torsion_atom_site_label_2
_geom_torsion_atom_site_label_3
_geom_torsion_atom_site_label_4
_geom_torsion
_geom_torsion_site_symmetry_1
_geom_torsion_site_symmetry_2
_geom_torsion_site_symmetry_3
_geom_torsion_site_symmetry_4
_geom_torsion_publ_flag
C14 P1 C11 C12 -85.03(15) . . . . ?
Cr1 P1 C11 C12 99.29(15) . . . . ?
C12 P1 C11 C111 -113.0(3) . . . . ?
C14 P1 C11 C111 162.0(2) . . . . ?
Cr1 P1 C11 C111 -13.7(3) . . . . ?
C12 C11 C111 C114 -152.6(2) . . . . ?
P1 C11 C111 C114 -71.2(3) . . . . ?
C12 C11 C111 C113 -30.1(3) . . . . ?
P1 C11 C111 C113 51.4(3) . . . . ?
C12 C11 C111 C112 89.8(3) . . . . ?
P1 C11 C111 C112 171.2(2) . . . . ?
C111 C11 C12 C13 -137.8(2) . . . . ?
P1 C11 C12 C13 102.7(2) . . . . ?
C111 C11 C12 P1 119.5(2) . . . . ?
C14 P1 C12 C11 97.81(15) . . . . ?
Cr1 P1 C12 C11 -123.06(12) . . . . ?
C14 P1 C12 C13 -16.76(19) . . . . ?
C11 P1 C12 C13 -114.6(2) . . . . ?
Cr1 P1 C12 C13 122.37(16) . . . . ?
C11 C12 C13 C15 -55.3(3) . . . . ?
P1 C12 C13 C15 19.8(2) . . . . ?
C11 C12 C13 C132 -174.0(2) . . . . ?
P1 C12 C13 C132 -98.9(2) . . . . ?
C11 C12 C13 C131 65.6(3) . . . . ?
P1 C12 C13 C131 140.75(19) . . . . ?
C12 P1 C14 C19 -167.5(2) . . . . ?
C11 P1 C14 C19 -119.5(2) . . . . ?
Cr1 P1 C14 C19 56.6(3) . . . . ?
C12 P1 C14 C15 8.54(19) . . . . ?
C11 P1 C14 C15 56.6(2) . . . . ?
Cr1 P1 C14 C15 -127.33(16) . . . . ?
C19 C14 C15 C16 -1.3(4) . . . . ?
P1 C14 C15 C16 -177.7(2) . . . . ?
C19 C14 C15 C13 178.4(2) . . . . ?
P1 C14 C15 C13 2.0(3) . . . . ?
C12 C13 C15 C16 165.7(2) . . . . ?
C132 C13 C15 C16 -76.5(3) . . . . ?
C131 C13 C15 C16 45.9(4) . . . . ?
C12 C13 C15 C14 -14.0(3) . . . . ?
C132 C13 C15 C14 103.9(3) . . . . ?
C131 C13 C15 C14 -133.7(3) . . . . ?
C14 C15 C16 C17 0.9(4) . . . . ?
C13 C15 C16 C17 -178.7(2) . . . . ?
C15 C16 C17 C18 -0.2(4) . . . . ?
C15 C16 C17 C171 179.6(3) . . . . ?
C18 C17 C171 C172 123.4(3) . . . . ?
C16 C17 C171 C172 -56.4(4) . . . . ?
C18 C17 C171 C173 -111.4(3) . . . . ?
C16 C17 C171 C173 68.8(3) . . . . ?
C16 C17 C18 C19 -0.2(4) . . . . ?
C171 C17 C18 C19 -179.9(2) . . . . ?
C15 C14 C19 C18 0.9(4) . . . . ?
P1 C14 C19 C18 176.7(2) . . . . ?
C15 C14 C19 C191 -178.4(2) . . . . ?
P1 C14 C19 C191 -2.7(4) . . . . ?
C17 C18 C19 C14 -0.2(4) . . . . ?
C17 C18 C19 C191 179.2(2) . . . . ?
C14 C19 C191 C193 123.2(3) . . . . ?
C18 C19 C191 C193 -56.1(3) . . . . ?
C14 C19 C191 C192 -111.8(3) . . . . ?
C18 C19 C191 C192 68.9(3) . . . . ?
C24 P2 C21 C22 85.10(15) . . . . ?
Cr2 P2 C21 C22 -101.86(15) . . . . ?
C24 P2 C21 C211 -160.9(2) . . . . ?
C22 P2 C21 C211 114.0(3) . . . . ?
Cr2 P2 C21 C211 12.1(3) . . . . ?
C22 C21 C211 C213 22.2(4) . . . . ?
P2 C21 C211 C213 -60.5(3) . . . . ?
C22 C21 C211 C214 145.1(3) . . . . ?
P2 C21 C211 C214 62.4(3) . . . . ?
C22 C21 C211 C212 -96.5(3) . . . . ?
P2 C21 C211 C212 -179.2(2) . . . . ?
C211 C21 C22 C23 137.3(3) . . . . ?
P2 C21 C22 C23 -102.2(2) . . . . ?
C211 C21 C22 P2 -120.5(3) . . . . ?
C24 P2 C22 C21 -98.01(14) . . . . ?
Cr2 P2 C22 C21 127.31(12) . . . . ?
C24 P2 C22 C23 17.28(19) . . . . ?
C21 P2 C22 C23 115.3(2) . . . . ?
Cr2 P2 C22 C23 -117.40(16) . . . . ?
C21 C22 C23 C231 172.6(2) . . . . ?
P2 C22 C23 C231 97.7(2) . . . . ?
C21 C22 C23 C25 55.3(3) . . . . ?
P2 C22 C23 C25 -19.7(2) . . . . ?
C21 C22 C23 C232 -66.3(3) . . . . ?
P2 C22 C23 C232 -141.23(18) . . . . ?
C22 P2 C24 C25 -9.44(19) . . . . ?
C21 P2 C24 C25 -57.6(2) . . . . ?
Cr2 P2 C24 C25 127.79(16) . . . . ?
C22 P2 C24 C29 169.8(2) . . . . ?
C21 P2 C24 C29 121.6(2) . . . . ?
Cr2 P2 C24 C29 -53.0(3) . . . . ?
C29 C24 C25 C26 1.2(4) . . . . ?
P2 C24 C25 C26 -179.53(19) . . . . ?
C29 C24 C25 C23 179.9(2) . . . . ?
P2 C24 C25 C23 -0.8(3) . . . . ?
C22 C23 C25 C26 -168.1(2) . . . . ?
C231 C23 C25 C26 74.9(3) . . . . ?
C232 C23 C25 C26 -47.3(3) . . . . ?
C22 C23 C25 C24 13.2(3) . . . . ?
C231 C23 C25 C24 -103.8(3) . . . . ?
C232 C23 C25 C24 134.0(2) . . . . ?
C24 C25 C26 C27 0.9(4) . . . . ?
C23 C25 C26 C27 -177.8(2) . . . . ?
C25 C26 C27 C28 -2.1(4) . . . . ?
C25 C26 C27 C271 179.8(2) . . . . ?
C26 C27 C271 C273 -39.5(3) . . . . ?
C28 C27 C271 C273 142.5(3) . . . . ?
C26 C27 C271 C272 84.5(3) . . . . ?
C28 C27 C271 C272 -93.5(3) . . . . ?
C26 C27 C28 C29 1.4(4) . . . . ?
C271 C27 C28 C29 179.6(2) . . . . ?
C27 C28 C29 C24 0.5(4) . . . . ?
C27 C28 C29 C291 -175.0(2) . . . . ?
C25 C24 C29 C28 -1.8(4) . . . . ?
P2 C24 C29 C28 178.99(19) . . . . ?
C25 C24 C29 C291 173.8(2) . . . . ?
P2 C24 C29 C291 -5.4(4) . . . . ?
C28 C29 C291 C293 -32.4(3) . . . . ?
C24 C29 C291 C293 152.2(2) . . . . ?
C28 C29 C291 C292 92.6(3) . . . . ?
C24 C29 C291 C292 -82.8(3) . . . . ?
C34 P3 C31 C32 -85.00(15) . . . . ?
Cr3 P3 C31 C32 104.58(15) . . . . ?
C34 P3 C31 C311 161.3(2) . . . . ?
C32 P3 C31 C311 -113.7(3) . . . . ?
Cr3 P3 C31 C311 -9.1(3) . . . . ?
C32 C31 C311 C312 94.6(3) . . . . ?
P3 C31 C311 C312 176.5(2) . . . . ?
C32 C31 C311 C314 -24.2(4) . . . . ?
P3 C31 C311 C314 57.7(3) . . . . ?
C32 C31 C311 C313 -147.0(3) . . . . ?
P3 C31 C311 C313 -65.1(3) . . . . ?
C311 C31 C32 C33 -137.5(3) . . . . ?
P3 C31 C32 C33 103.0(2) . . . . ?
C311 C31 C32 P3 119.5(3) . . . . ?
C34 P3 C32 C31 97.91(15) . . . . ?
Cr3 P3 C32 C31 -124.76(13) . . . . ?
C34 P3 C32 C33 -16.3(2) . . . . ?
C31 P3 C32 C33 -114.2(2) . . . . ?
Cr3 P3 C32 C33 121.01(17) . . . . ?
C31 C32 C33 C35 -55.8(3) . . . . ?
P3 C32 C33 C35 19.3(3) . . . . ?
C31 C32 C33 C331 -173.4(2) . . . . ?
P3 C32 C33 C331 -98.3(2) . . . . ?
C31 C32 C33 C332 65.5(3) . . . . ?
P3 C32 C33 C332 140.7(2) . . . . ?
C32 P3 C34 C35 8.1(2) . . . . ?
C31 P3 C34 C35 56.1(2) . . . . ?
Cr3 P3 C34 C35 -131.64(17) . . . . ?
C32 P3 C34 C39 -168.7(2) . . . . ?
C31 P3 C34 C39 -120.7(2) . . . . ?
Cr3 P3 C34 C39 51.6(3) . . . . ?
C39 C34 C35 C36 -0.9(4) . . . . ?
P3 C34 C35 C36 -178.0(2) . . . . ?
C39 C34 C35 C33 179.3(2) . . . . ?
P3 C34 C35 C33 2.3(3) . . . . ?
C32 C33 C35 C36 166.4(2) . . . . ?
C331 C33 C35 C36 -76.0(3) . . . . ?
C332 C33 C35 C36 46.1(3) . . . . ?
C32 C33 C35 C34 -13.9(3) . . . . ?
C331 C33 C35 C34 103.8(3) . . . . ?
C332 C33 C35 C34 -134.1(3) . . . . ?
C34 C35 C36 C37 -0.1(4) . . . . ?
C33 C35 C36 C37 179.7(3) . . . . ?
C35 C36 C37 C38 0.2(4) . . . . ?
C35 C36 C37 C371 179.6(3) . . . . ?
C36 C37 C371 C373 -125.9(3) . . . . ?
C38 C37 C371 C373 53.6(4) . . . . ?
C36 C37 C371 C372 108.7(3) . . . . ?
C38 C37 C371 C372 -71.9(4) . . . . ?
C36 C37 C38 C39 0.8(4) . . . . ?
C371 C37 C38 C39 -178.7(3) . . . . ?
C37 C38 C39 C34 -1.7(4) . . . . ?
C37 C38 C39 C391 172.7(3) . . . . ?
C35 C34 C39 C38 1.8(4) . . . . ?
P3 C34 C39 C38 178.3(2) . . . . ?
C35 C34 C39 C391 -172.7(2) . . . . ?
P3 C34 C39 C391 3.8(4) . . . . ?
C38 C39 C391 C392 32.2(4) . . . . ?
C34 C39 C391 C392 -153.5(3) . . . . ?
C38 C39 C391 C393 -93.4(3) . . . . ?
C34 C39 C391 C393 80.8(3) . . . . ?
C401 C402 C403 C404 173.8(10) . . . . ?
C402 C403 C404 C405 -179.7(7) . . . . ?
C403 C404 C405 C406 66.7(11) . . . . ?
C40A C40B C40C C40D 74.1(14) . . . . ?
C40B C40C C40D C40E 178.3(13) . . . . ?
C40C C40D C40E C40F -167.2(17) . . . . ?
